data_1549997
loop_
_publ_author_name
'Hsu, Li-Yun'
'Maity, Subhendu'
'Matsunaga, Yuki'
'Hsu, Ying-Feng'
'Liu, Yi-Hung'
'Peng, Shie-Ming'
'Shinmyozu, Teruo'
'Yang, Jye-Shane'

_publ_section_title
;
 Photomechanochromic <i>vs.</i> mechanochromic fluorescence of a
 unichromophoric bimodal molecular solid: multicolour fluorescence
 patterning.
;
_journal_issue 48
_journal_name_full 'Chemical science'
_journal_page_first 8990
_journal_page_last 9001
_journal_paper_doi 10.1039/c8sc03740j
_journal_volume 9
_journal_year 2018
_chemical_formula_sum 'C58 H46 O'
_chemical_formula_weight 758.95
_space_group_IT_number 14
_space_group_name_Hall '-P 2ybc'
_space_group_name_H-M_alt 'P 1 21/c 1'
_symmetry_cell_setting monoclinic
_symmetry_space_group_name_Hall '-P 2ybc'
_symmetry_space_group_name_H-M 'P 1 21/c 1'
_atom_sites_solution_hydrogens geom
_atom_sites_solution_primary direct
_atom_sites_solution_secondary difmap
_audit_creation_method SHELXL-97
_audit_update_record
;
2018-08-21 deposited with the CCDC.
2018-10-02 downloaded from the CCDC.
;
_cell_angle_alpha 90.00
_cell_angle_beta 98.321(9)
_cell_angle_gamma 90.00
_cell_formula_units_Z 4
_cell_length_a 11.8126(10)
_cell_length_b 9.1189(7)
_cell_length_c 38.869(4)
_cell_measurement_reflns_used 986
_cell_measurement_temperature 200(2)
_cell_measurement_theta_max 70.0890
_cell_measurement_theta_min 4.1200
_cell_volume 4142.8(6)
_computing_cell_refinement 'CrysAlisPro 1.171.38.41 (Rigaku OD, 2015)'
_computing_data_collection 'CrysAlisPro 1.171.38.41 (Rigaku OD, 2015)'
_computing_data_reduction 'CrysAlisPro 1.171.38.41 (Rigaku OD, 2015)'
_computing_molecular_graphics SHELXTL
_computing_publication_material SHELXTL
_computing_structure_refinement 'SHELXL-97 (Sheldrick, 1997)'
_computing_structure_solution 'SHELXS-97 (Sheldrick, 1990)'
_diffrn_ambient_temperature 200(2)
_diffrn_detector_area_resol_mean 10.2496
_diffrn_measured_fraction_theta_full 0.993
_diffrn_measured_fraction_theta_max 0.993
_diffrn_measurement_device_type 'Xcalibur, Atlas, Gemini'
_diffrn_radiation_monochromator graphite
_diffrn_radiation_source 'fine-focus sealed tube'
_diffrn_radiation_type CuK\a
_diffrn_radiation_wavelength 1.54178
_diffrn_reflns_av_R_equivalents 0.1173
_diffrn_reflns_av_sigmaI/netI 0.1539
_diffrn_reflns_limit_h_max 12
_diffrn_reflns_limit_h_min -14
_diffrn_reflns_limit_k_max 10
_diffrn_reflns_limit_k_min -7
_diffrn_reflns_limit_l_max 46
_diffrn_reflns_limit_l_min -33
_diffrn_reflns_number 14310
_diffrn_reflns_theta_full 68.00
_diffrn_reflns_theta_max 68.00
_diffrn_reflns_theta_min 3.78
_exptl_absorpt_coefficient_mu 0.536
_exptl_absorpt_correction_T_max 1.00000
_exptl_absorpt_correction_T_min 0.68974
_exptl_absorpt_correction_type multi-scan
_exptl_absorpt_process_details
; 
CrysAlisPro 1.171.38.46 (Rigaku Oxford Diffraction, 2015) 
Empirical absorption correction using spherical harmonics, 
 implemented in SCALE3 ABSPACK scaling algorithm. 
;
_exptl_crystal_density_diffrn 1.217
_exptl_crystal_density_method 'not measured'
_exptl_crystal_description plate
_exptl_crystal_F_000 1608
_exptl_crystal_size_max 0.20
_exptl_crystal_size_mid 0.15
_exptl_crystal_size_min 0.05
_refine_diff_density_max 0.256
_refine_diff_density_min -0.231
_refine_diff_density_rms 0.054
_refine_ls_extinction_coef 0.00072(15)
_refine_ls_extinction_expression Fc^*^=kFc[1+0.001xFc^2^\l^3^/sin(2\q)]^-1/4^
_refine_ls_extinction_method SHELXL
_refine_ls_goodness_of_fit_ref 1.012
_refine_ls_hydrogen_treatment mixed
_refine_ls_matrix_type full
_refine_ls_number_parameters 533
_refine_ls_number_reflns 7468
_refine_ls_number_restraints 1
_refine_ls_restrained_S_all 1.016
_refine_ls_R_factor_all 0.2466
_refine_ls_R_factor_gt 0.1051
_refine_ls_shift/su_max 0.075
_refine_ls_shift/su_mean 0.007
_refine_ls_structure_factor_coef Fsqd
_refine_ls_weighting_details 'calc w=1/[\s^2^(Fo^2^)+(0.1000P)^2^+0.0000P] where P=(Fo^2^+2Fc^2^)/3'
_refine_ls_weighting_scheme calc
_refine_ls_wR_factor_gt 0.2321
_refine_ls_wR_factor_ref 0.3446
_reflns_number_gt 2267
_reflns_number_total 7468
_reflns_threshold_expression >2sigma(I)
_cod_data_source_file c8sc03740j2.cif
_cod_data_source_block ic18714
_cod_depositor_comments
;
The following automatic conversions were performed:

'_symmetry_cell_setting' value 'Monoclinic' changed to 'monoclinic'
according to
/home/data/users/saulius/crontab/automatic-downloads/rss-feeds/RSC/lib/dictionaries/cif_core.dic
dictionary named 'cif_core.dic' version 2.4.2 from 2011-04-26.

Automatic conversion script
Id: cif_fix_values 4973 2017-02-22 13:04:09Z antanas 

 Adding full bibliography for 1549995--1549997.cif.
;
_cod_original_cell_volume 4142.9(6)
_cod_original_sg_symbol_H-M P2(1)/c
_cod_database_code 1549997

loop_
_symmetry_equiv_pos_as_xyz
'x, y, z'
'-x, y+1/2, -z+1/2'
'-x, -y, -z'
'x, -y-1/2, z-1/2'

loop_
_atom_site_label
_atom_site_type_symbol
_atom_site_fract_x
_atom_site_fract_y
_atom_site_fract_z
_atom_site_U_iso_or_equiv
_atom_site_adp_type
_atom_site_occupancy
_atom_site_symmetry_multiplicity
_atom_site_calc_flag
_atom_site_refinement_flags
O1 O 0.2685(4) -0.1570(6) 0.18317(12) 0.0822(15) Uani 1 1 d .
C1 C 0.2679(6) -0.0438(8) 0.15902(18) 0.0721(19) Uani 1 1 d .
C2 C 0.3664(6) 0.0295(7) 0.15445(18) 0.0694(19) Uani 1 1 d .
C3 C 0.3661(6) 0.1362(7) 0.12855(18) 0.0687(18) Uani 1 1 d .
C4 C 0.2629(6) 0.1737(7) 0.10740(19) 0.0686(19) Uani 1 1 d .
C5 C 0.1642(6) 0.1080(7) 0.11433(19) 0.0715(19) Uani 1 1 d .
C6 C 0.1644(6) -0.0008(7) 0.13946(19) 0.0713(19) Uani 1 1 d .
C7 C 0.0443(6) -0.0654(8) 0.14153(19) 0.078(2) Uani 1 1 d .
H7A H 0.0446 -0.1434 0.1596 0.094 Uiso 1 1 calc R
C8 C -0.0312(6) 0.0668(8) 0.1473(2) 0.075(2) Uani 1 1 d .
C9 C -0.0983(6) 0.0813(9) 0.17285(19) 0.081(2) Uani 1 1 d .
H9A H -0.1010 0.0055 0.1895 0.098 Uiso 1 1 calc R
C10 C -0.1631(7) 0.2087(10) 0.1743(2) 0.094(3) Uani 1 1 d .
H10A H -0.2088 0.2214 0.1922 0.113 Uiso 1 1 calc R
C11 C -0.1603(7) 0.3161(10) 0.1493(3) 0.098(3) Uani 1 1 d .
H11A H -0.2057 0.4017 0.1501 0.118 Uiso 1 1 calc R
C12 C -0.0931(6) 0.3019(9) 0.1233(2) 0.086(2) Uani 1 1 d .
H12A H -0.0897 0.3774 0.1066 0.103 Uiso 1 1 calc R
C13 C -0.0306(6) 0.1736(8) 0.1223(2) 0.073(2) Uani 1 1 d .
C14 C 0.0437(6) 0.1386(8) 0.0944(2) 0.075(2) Uani 1 1 d .
H14A H 0.0421 0.2158 0.0761 0.090 Uiso 1 1 calc R
C15 C -0.0006(6) -0.0097(8) 0.0807(2) 0.074(2) Uani 1 1 d .
C16 C -0.0396(6) -0.0371(9) 0.0455(2) 0.087(2) Uani 1 1 d .
H16A H -0.0397 0.0379 0.0285 0.104 Uiso 1 1 calc R
C17 C -0.0788(6) -0.1797(10) 0.0361(2) 0.092(3) Uani 1 1 d .
H17A H -0.1063 -0.2009 0.0124 0.110 Uiso 1 1 calc R
C18 C -0.0779(6) -0.2878(9) 0.0604(2) 0.091(3) Uani 1 1 d .
H18A H -0.1051 -0.3831 0.0537 0.109 Uiso 1 1 calc R
C19 C -0.0366(6) -0.2573(8) 0.0955(2) 0.086(2) Uani 1 1 d .
H19A H -0.0350 -0.3317 0.1127 0.104 Uiso 1 1 calc R
C20 C 0.0013(5) -0.1194(8) 0.1045(2) 0.0723(19) Uani 1 1 d .
C21 C 0.4857(6) 0.0089(7) 0.17555(18) 0.0718(19) Uani 1 1 d .
H21A H 0.4870 -0.0650 0.1946 0.086 Uiso 1 1 calc R
C22 C 0.5641(6) -0.0314(8) 0.14904(19) 0.0702(18) Uani 1 1 d .
C23 C 0.6295(6) -0.1564(8) 0.1491(2) 0.078(2) Uani 1 1 d .
H23A H 0.6288 -0.2282 0.1667 0.093 Uiso 1 1 calc R
C24 C 0.6971(6) -0.1760(9) 0.1226(2) 0.090(2) Uani 1 1 d .
H24A H 0.7437 -0.2607 0.1225 0.108 Uiso 1 1 calc R
C25 C 0.6957(6) -0.0722(9) 0.0969(2) 0.088(2) Uani 1 1 d .
H25A H 0.7424 -0.0865 0.0792 0.105 Uiso 1 1 calc R
C26 C 0.6277(6) 0.0534(8) 0.09591(19) 0.079(2) Uani 1 1 d .
H26A H 0.6259 0.1237 0.0778 0.095 Uiso 1 1 calc R
C27 C 0.5629(6) 0.0705(8) 0.12272(19) 0.0719(19) Uani 1 1 d .
C28 C 0.4835(6) 0.2009(7) 0.12648(18) 0.0688(19) Uani 1 1 d .
H28A H 0.4829 0.2750 0.1075 0.083 Uiso 1 1 calc R
C29 C 0.5205(6) 0.2651(7) 0.16281(19) 0.0696(19) Uani 1 1 d .
C30 C 0.5538(6) 0.4088(8) 0.1707(2) 0.077(2) Uani 1 1 d .
H30A H 0.5534 0.4796 0.1527 0.092 Uiso 1 1 calc R
C31 C 0.5880(6) 0.4476(8) 0.2056(2) 0.085(2) Uani 1 1 d .
H31A H 0.6089 0.5460 0.2115 0.102 Uiso 1 1 calc R
C32 C 0.5913(6) 0.3434(9) 0.2311(2) 0.085(2) Uani 1 1 d .
H32A H 0.6160 0.3703 0.2546 0.103 Uiso 1 1 calc R
C33 C 0.5588(6) 0.1978(8) 0.2232(2) 0.079(2) Uani 1 1 d .
H33A H 0.5616 0.1258 0.2410 0.095 Uiso 1 1 calc R
C34 C 0.5224(5) 0.1625(7) 0.1888(2) 0.0669(18) Uani 1 1 d .
C35 C 0.2613(6) 0.2760(8) 0.0798(2) 0.075(2) Uani 1 1 d .
C36 C 0.2574(6) 0.3513(8) 0.0542(2) 0.074(2) Uani 1 1 d .
C37 C 0.2547(6) 0.4412(8) 0.02317(19) 0.074(2) Uani 1 1 d .
C38 C 0.1590(6) 0.5329(8) 0.0132(2) 0.084(2) Uani 1 1 d .
H38A H 0.0964 0.5324 0.0260 0.101 Uiso 1 1 calc R
C39 C 0.1578(6) 0.6232(8) -0.0154(2) 0.084(2) Uani 1 1 d .
H39A H 0.0941 0.6854 -0.0223 0.101 Uiso 1 1 calc R
C40 C 0.2505(6) 0.6228(7) -0.0339(2) 0.080(2) Uani 1 1 d .
H40A H 0.2491 0.6855 -0.0535 0.096 Uiso 1 1 calc R
C41 C 0.3451(6) 0.5321(8) -0.02432(19) 0.078(2) Uani 1 1 d .
C42 C 0.4515(6) 0.5405(8) -0.04050(19) 0.079(2) Uani 1 1 d .
H42A H 0.4331 0.5847 -0.0642 0.094 Uiso 1 1 calc R
C43 C 0.4997(6) 0.3874(9) -0.0438(2) 0.084(2) Uani 1 1 d .
C44 C 0.5496(6) 0.3403(9) -0.0720(2) 0.085(2) Uani 1 1 d .
H44A H 0.5478 0.4021 -0.0917 0.102 Uiso 1 1 calc R
C45 C 0.6024(7) 0.2034(10) -0.0718(3) 0.099(3) Uani 1 1 d .
H45A H 0.6358 0.1719 -0.0914 0.118 Uiso 1 1 calc R
C46 C 0.6054(7) 0.1142(9) -0.0429(2) 0.099(3) Uani 1 1 d .
H46A H 0.6422 0.0214 -0.0422 0.119 Uiso 1 1 calc R
C47 C 0.5549(7) 0.1609(8) -0.0152(2) 0.086(2) Uani 1 1 d .
H47A H 0.5567 0.0984 0.0045 0.103 Uiso 1 1 calc R
C48 C 0.5011(6) 0.2966(8) -0.0148(2) 0.079(2) Uani 1 1 d .
C49 C 0.4546(6) 0.3539(8) 0.0164(2) 0.078(2) Uani 1 1 d .
H49A H 0.4353 0.2690 0.0308 0.094 Uiso 1 1 calc R
C50 C 0.3459(6) 0.4418(7) 0.0048(2) 0.073(2) Uani 1 1 d .
C51 C 0.3276(8) -0.2887(9) 0.1727(2) 0.107(3) Uani 1 1 d .
H51A H 0.3889 -0.2573 0.1594 0.129 Uiso 1 1 calc R
H51B H 0.3645 -0.3396 0.1939 0.129 Uiso 1 1 calc R
C52 C 0.2528(9) -0.3937(11) 0.1513(3) 0.145(4) Uani 1 1 d .
H52A H 0.2046 -0.3383 0.1328 0.174 Uiso 1 1 calc R
H52B H 0.3017 -0.4608 0.1399 0.174 Uiso 1 1 calc R
C53 C 0.1801(9) -0.4796(12) 0.1691(3) 0.167(5) Uani 1 1 d .
H53A H 0.1234 -0.5278 0.1515 0.201 Uiso 1 1 calc R
H53B H 0.1373 -0.4121 0.1825 0.201 Uiso 1 1 calc R
C54 C 0.2347(8) -0.5990(10) 0.1943(3) 0.120(3) Uani 1 1 d .
H54A H 0.2683 -0.6753 0.1807 0.144 Uiso 1 1 calc R
H54B H 0.2978 -0.5546 0.2105 0.144 Uiso 1 1 calc R
C55 C 0.1525(9) -0.6711(11) 0.2152(3) 0.131(4) Uani 1 1 d .
H55A H 0.1187 -0.5944 0.2286 0.157 Uiso 1 1 calc R
H55B H 0.0894 -0.7151 0.1989 0.157 Uiso 1 1 calc R
C56 C 0.2015(11) -0.7842(14) 0.2392(3) 0.172(5) Uani 1 1 d .
H56A H 0.2536 -0.7345 0.2579 0.206 Uiso 1 1 calc R
H56B H 0.2498 -0.8469 0.2265 0.206 Uiso 1 1 calc R
C57 C 0.1247(12) -0.8875(17) 0.2571(4) 0.214(7) Uani 1 1 d D
H57A H 0.0591 -0.9192 0.2400 0.256 Uiso 1 1 calc R
H57B H 0.1689 -0.9760 0.2655 0.256 Uiso 1 1 calc R
C58 C 0.0853(14) -0.8233(17) 0.2841(5) 0.252(11) Uani 1 1 d D
H58A H 0.0349 -0.8915 0.2941 0.377 Uiso 1 1 calc R
H58B H 0.0424 -0.7348 0.2760 0.377 Uiso 1 1 calc R
H58C H 0.1498 -0.7966 0.3017 0.377 Uiso 1 1 calc R

loop_
_atom_site_aniso_label
_atom_site_aniso_U_11
_atom_site_aniso_U_22
_atom_site_aniso_U_33
_atom_site_aniso_U_23
_atom_site_aniso_U_13
_atom_site_aniso_U_12
O1 0.067(3) 0.091(4) 0.088(4) 0.013(3) 0.006(3) -0.018(3)
C1 0.060(5) 0.084(5) 0.072(5) 0.007(4) 0.007(4) -0.005(4)
C2 0.054(4) 0.067(4) 0.087(5) 0.002(4) 0.010(4) -0.014(3)
C3 0.067(5) 0.067(4) 0.070(5) -0.004(4) 0.003(4) -0.011(4)
C4 0.070(5) 0.057(4) 0.079(5) 0.005(4) 0.010(4) -0.014(3)
C5 0.059(5) 0.066(4) 0.090(5) -0.007(4) 0.013(4) -0.019(3)
C6 0.055(4) 0.075(5) 0.086(5) 0.002(4) 0.017(4) -0.020(4)
C7 0.078(5) 0.079(5) 0.077(5) 0.002(4) 0.014(4) -0.021(4)
C8 0.059(5) 0.075(5) 0.094(6) 0.004(4) 0.018(4) -0.021(4)
C9 0.064(5) 0.095(6) 0.085(6) -0.003(5) 0.011(4) -0.016(4)
C10 0.069(6) 0.117(7) 0.101(7) -0.019(6) 0.022(5) -0.012(5)
C11 0.081(6) 0.092(6) 0.120(8) -0.013(6) 0.013(5) -0.009(5)
C12 0.069(5) 0.091(6) 0.094(6) -0.003(5) 0.000(4) -0.005(4)
C13 0.049(4) 0.075(5) 0.097(6) -0.009(4) 0.011(4) -0.014(3)
C14 0.051(4) 0.078(5) 0.094(6) 0.009(4) 0.006(4) -0.009(4)
C15 0.055(5) 0.072(5) 0.095(6) 0.003(4) 0.010(4) -0.008(3)
C16 0.069(5) 0.093(6) 0.098(6) -0.004(5) 0.013(4) -0.008(4)
C17 0.073(6) 0.107(7) 0.096(6) -0.022(5) 0.015(5) -0.018(5)
C18 0.069(5) 0.082(6) 0.124(8) -0.026(6) 0.019(5) -0.015(4)
C19 0.062(5) 0.084(5) 0.112(7) 0.006(5) 0.007(4) -0.024(4)
C20 0.048(4) 0.075(5) 0.094(6) 0.009(4) 0.011(4) -0.008(3)
C21 0.059(5) 0.074(5) 0.080(5) 0.010(4) 0.003(3) -0.007(3)
C22 0.059(5) 0.070(4) 0.082(5) -0.006(4) 0.014(4) -0.006(4)
C23 0.051(4) 0.072(5) 0.107(6) 0.002(4) 0.004(4) -0.008(4)
C24 0.048(5) 0.084(5) 0.138(8) -0.002(5) 0.020(5) -0.008(4)
C25 0.070(6) 0.098(6) 0.098(6) 0.006(5) 0.023(4) -0.010(4)
C26 0.063(5) 0.090(6) 0.084(5) 0.003(4) 0.008(4) -0.012(4)
C27 0.060(5) 0.076(5) 0.079(5) 0.009(4) 0.007(4) -0.015(4)
C28 0.057(4) 0.072(5) 0.079(5) 0.009(4) 0.016(4) -0.010(3)
C29 0.066(5) 0.065(4) 0.078(5) 0.003(4) 0.010(4) -0.005(3)
C30 0.070(5) 0.069(5) 0.091(6) 0.006(4) 0.012(4) -0.004(4)
C31 0.081(6) 0.079(5) 0.098(6) -0.009(5) 0.022(5) -0.016(4)
C32 0.081(6) 0.100(6) 0.076(5) -0.003(5) 0.012(4) -0.020(5)
C33 0.064(5) 0.079(5) 0.094(6) -0.006(5) 0.012(4) -0.011(4)
C34 0.045(4) 0.067(4) 0.091(5) -0.008(4) 0.015(4) -0.009(3)
C35 0.065(5) 0.068(5) 0.096(6) 0.005(4) 0.018(4) -0.008(4)
C36 0.057(4) 0.076(5) 0.091(6) -0.002(4) 0.013(4) -0.016(4)
C37 0.060(5) 0.077(5) 0.083(5) 0.007(4) 0.006(4) -0.009(4)
C38 0.053(5) 0.089(5) 0.107(6) 0.002(5) 0.001(4) -0.007(4)
C39 0.068(5) 0.086(6) 0.099(6) 0.009(5) 0.008(4) -0.005(4)
C40 0.071(5) 0.069(5) 0.099(6) 0.015(4) 0.013(4) -0.012(4)
C41 0.072(5) 0.067(4) 0.092(5) 0.009(4) 0.007(4) -0.010(4)
C42 0.070(5) 0.084(5) 0.082(5) 0.001(4) 0.011(4) -0.014(4)
C43 0.073(6) 0.080(5) 0.100(6) 0.004(5) 0.020(5) -0.013(4)
C44 0.072(5) 0.108(7) 0.076(5) 0.003(5) 0.012(4) -0.022(5)
C45 0.093(7) 0.093(6) 0.113(7) -0.021(6) 0.023(5) -0.026(5)
C46 0.104(7) 0.081(6) 0.118(8) 0.003(6) 0.034(6) -0.003(5)
C47 0.086(6) 0.073(5) 0.101(7) 0.001(5) 0.019(5) -0.002(4)
C48 0.078(6) 0.070(5) 0.086(5) -0.008(4) 0.007(4) -0.021(4)
C49 0.077(5) 0.069(5) 0.094(6) 0.004(4) 0.027(4) -0.008(4)
C50 0.056(5) 0.064(4) 0.101(6) 0.006(4) 0.016(4) -0.005(3)
C51 0.118(8) 0.077(6) 0.119(7) -0.001(5) -0.011(6) 0.002(5)
C52 0.125(9) 0.136(9) 0.163(10) 0.030(8) -0.016(7) -0.056(7)
C53 0.157(11) 0.150(10) 0.177(11) 0.046(9) -0.037(9) -0.078(9)
C54 0.101(8) 0.116(8) 0.140(9) 0.013(7) 0.014(6) -0.015(6)
C55 0.123(9) 0.111(8) 0.158(10) 0.006(7) 0.012(8) -0.020(7)
C56 0.152(12) 0.188(13) 0.169(11) 0.077(10) 0.004(9) -0.041(10)
C57 0.142(14) 0.232(18) 0.254(19) 0.038(15) -0.013(12) -0.078(13)
C58 0.218(18) 0.211(16) 0.36(3) -0.134(17) 0.160(18) -0.061(13)

loop_
_atom_type_symbol
_atom_type_description
_atom_type_scat_dispersion_real
_atom_type_scat_dispersion_imag
_atom_type_scat_source
C C 0.0181 0.0091 'International Tables Vol C Tables 4.2.6.8 and 6.1.1.4'
H H 0.0000 0.0000 'International Tables Vol C Tables 4.2.6.8 and 6.1.1.4'
O O 0.0492 0.0322 'International Tables Vol C Tables 4.2.6.8 and 6.1.1.4'

loop_
_geom_angle_atom_site_label_1
_geom_angle_atom_site_label_2
_geom_angle_atom_site_label_3
_geom_angle
_geom_angle_site_symmetry_3
C1 O1 C51 111.9(6) .
C2 C1 O1 121.6(7) .
C2 C1 C6 118.9(7) .
O1 C1 C6 119.5(6) .
C1 C2 C3 121.1(7) .
C1 C2 C21 126.8(7) .
C3 C2 C21 112.1(6) .
C2 C3 C4 120.0(7) .
C2 C3 C28 113.6(6) .
C4 C3 C28 126.4(6) .
C5 C4 C3 117.9(7) .
C5 C4 C35 121.1(7) .
C3 C4 C35 121.0(6) .
C4 C5 C6 122.3(7) .
C4 C5 C14 124.8(7) .
C6 C5 C14 112.9(6) .
C5 C6 C1 119.6(6) .
C5 C6 C7 113.5(6) .
C1 C6 C7 126.9(6) .
C8 C7 C20 105.6(6) .
C8 C7 C6 105.4(5) .
C20 C7 C6 104.8(5) .
C9 C8 C13 120.6(8) .
C9 C8 C7 126.5(7) .
C13 C8 C7 112.8(6) .
C8 C9 C10 119.3(8) .
C11 C10 C9 119.5(8) .
C10 C11 C12 121.5(9) .
C11 C12 C13 117.7(8) .
C8 C13 C12 121.3(7) .
C8 C13 C14 114.7(7) .
C12 C13 C14 124.0(7) .
C15 C14 C13 103.3(6) .
C15 C14 C5 105.2(6) .
C13 C14 C5 105.4(6) .
C20 C15 C16 120.2(7) .
C20 C15 C14 116.4(7) .
C16 C15 C14 123.4(7) .
C15 C16 C17 117.9(8) .
C18 C17 C16 121.0(8) .
C17 C18 C19 119.7(8) .
C20 C19 C18 119.1(8) .
C19 C20 C15 122.1(8) .
C19 C20 C7 126.0(7) .
C15 C20 C7 111.8(7) .
C22 C21 C34 106.1(5) .
C22 C21 C2 105.5(6) .
C34 C21 C2 105.1(6) .
C23 C22 C27 120.2(7) .
C23 C22 C21 126.4(7) .
C27 C22 C21 113.3(6) .
C22 C23 C24 119.0(7) .
C25 C24 C23 119.9(8) .
C24 C25 C26 122.0(8) .
C27 C26 C25 116.7(7) .
C22 C27 C26 122.2(7) .
C22 C27 C28 113.1(6) .
C26 C27 C28 124.7(7) .
C3 C28 C29 103.9(5) .
C3 C28 C27 106.2(5) .
C29 C28 C27 106.7(6) .
C34 C29 C30 120.4(7) .
C34 C29 C28 113.0(6) .
C30 C29 C28 126.6(7) .
C29 C30 C31 118.9(7) .
C32 C31 C30 120.0(7) .
C31 C32 C33 121.2(7) .
C34 C33 C32 117.9(7) .
C29 C34 C33 121.5(7) .
C29 C34 C21 113.6(6) .
C33 C34 C21 124.8(7) .
C36 C35 C4 173.5(8) .
C35 C36 C37 179.0(8) .
C50 C37 C38 120.7(7) .
C50 C37 C36 120.5(7) .
C38 C37 C36 118.7(7) .
C39 C38 C37 119.1(7) .
C38 C39 C40 119.8(7) .
C39 C40 C41 121.3(7) .
C40 C41 C50 118.5(7) .
C40 C41 C42 123.3(7) .
C50 C41 C42 117.7(7) .
C41 C42 C43 109.8(6) .
C41 C42 C49 109.3(6) 3_665
C43 C42 C49 110.8(6) 3_665
C44 C43 C48 119.8(8) .
C44 C43 C42 124.1(8) .
C48 C43 C42 115.9(7) .
C43 C44 C45 121.1(8) .
C46 C45 C44 119.2(8) .
C47 C46 C45 119.5(8) .
C46 C47 C48 122.3(8) .
C47 C48 C43 118.1(8) .
C47 C48 C49 122.6(7) .
C43 C48 C49 119.0(7) .
C48 C49 C50 109.5(6) .
C48 C49 C42 111.6(5) 3_665
C50 C49 C42 109.2(6) 3_665
C37 C50 C41 120.5(7) .
C37 C50 C49 122.1(7) .
C41 C50 C49 117.2(6) .
C52 C51 O1 114.5(8) .
C53 C52 C51 116.2(10) .
C52 C53 C54 118.3(10) .
C55 C54 C53 114.1(9) .
C56 C55 C54 115.3(10) .
C55 C56 C57 121.1(11) .
C58 C57 C56 112.3(15) .

loop_
_geom_bond_atom_site_label_1
_geom_bond_atom_site_label_2
_geom_bond_distance
_geom_bond_site_symmetry_2
O1 C1 1.395(8) .
O1 C51 1.476(8) .
C1 C2 1.376(8) .
C1 C6 1.399(9) .
C2 C3 1.400(9) .
C2 C21 1.536(9) .
C3 C4 1.411(9) .
C3 C28 1.520(8) .
C4 C5 1.371(8) .
C4 C35 1.420(9) .
C5 C6 1.392(9) .
C5 C14 1.544(9) .
C6 C7 1.549(8) .
C7 C8 1.536(9) .
C7 C20 1.537(9) .
C8 C9 1.362(8) .
C8 C13 1.378(9) .
C9 C10 1.397(10) .
C10 C11 1.383(11) .
C11 C12 1.380(10) .
C12 C13 1.387(9) .
C13 C14 1.524(9) .
C14 C15 1.518(9) .
C15 C20 1.361(9) .
C15 C16 1.401(10) .
C16 C17 1.411(10) .
C17 C18 1.366(10) .
C18 C19 1.408(10) .
C19 C20 1.363(9) .
C21 C22 1.526(8) .
C21 C34 1.534(8) .
C22 C23 1.378(9) .
C22 C27 1.381(9) .
C23 C24 1.400(9) .
C24 C25 1.376(10) .
C25 C26 1.397(9) .
C26 C27 1.388(9) .
C27 C28 1.534(9) .
C28 C29 1.532(9) .
C29 C34 1.375(9) .
C29 C30 1.389(8) .
C30 C31 1.403(9) .
C31 C32 1.372(9) .
C32 C33 1.404(9) .
C33 C34 1.383(9) .
C35 C36 1.205(9) .
C36 C37 1.454(9) .
C37 C50 1.376(8) .
C37 C38 1.414(9) .
C38 C39 1.381(9) .
C39 C40 1.396(9) .
C40 C41 1.398(9) .
C41 C50 1.398(9) .
C41 C42 1.487(9) .
C42 C43 1.520(9) .
C42 C49 1.653(9) 3_665
C43 C44 1.383(9) .
C43 C48 1.397(10) .
C44 C45 1.395(10) .
C45 C46 1.384(10) .
C46 C47 1.373(9) .
C47 C48 1.392(9) .
C48 C49 1.498(9) .
C49 C50 1.525(9) .
C49 C42 1.653(9) 3_665
C51 C52 1.474(10) .
C52 C53 1.415(11) .
C53 C54 1.541(12) .
C54 C55 1.504(11) .
C55 C56 1.454(12) .
C56 C57 1.543(14) .
C57 C58 1.339(13) .
